data_4343772
loop_
_publ_author_name
'Frisch, P.D.'
'Posey, R.G.'
'Khare, G.P.'

_publ_section_title
;
 Synthesis and crystal structure analysis of (Ni2 (C O)2 (my-C3 Cl3)
 (my-Cl2, a perchlorinated organonickel cluster containing a novel
 bridging propenyl ligand
;
_journal_name_full 'Inorganic Chemistry'
_journal_page_first 402
_journal_page_last 407
_journal_volume 17
_journal_year 1978
_chemical_formula_sum 'C10 Cl8 Ni4 O4'
_chemical_name_systematic 'Ni4 (C O)4 (C3 Cl3)2 Cl2'
_space_group_IT_number 2
_symmetry_space_group_name_Hall '-P 1'
_symmetry_space_group_name_H-M 'P -1'
_cell_angle_alpha 88.41
_cell_angle_beta 91.35
_cell_angle_gamma 104.58
_cell_formula_units_Z 2
_cell_length_a 7.141
_cell_length_b 10.637
_cell_length_c 13.95
_cell_volume 1024.957
_citation_journal_id_ASTM INOCAJ
_cod_data_source_file Frisch_INOCAJ_1978_1681.cif
_cod_data_source_block C10Cl8Ni4O4
_cod_database_code 4343772

loop_
_symmetry_equiv_pos_as_xyz
x,y,z
-x,-y,-z

loop_
_atom_site_label
_atom_site_type_symbol
_atom_site_fract_x
_atom_site_fract_y
_atom_site_fract_z
_atom_site_occupancy
_atom_site_U_iso_or_equiv
Cl8 Cl-1 0.319 0.0714 -0.0864 1 0.0
Ni4 Ni 0.0972 0.1868 -0.08724 1 0.0
C6 C+1 -0.1384 0.2441 -0.0971 1 0.0
C8 C+2 0.2389 -0.1796 0.6028 1 0.0
C9 C+2 -0.2711 0.2196 0.091 1 0.0
Cl1 Cl-1 -0.099 -0.4648 0.3236 1 0.0
C4 C+1 -0.1368 0.0456 -0.1126 1 0.0
O1 O-2 0.3912 -0.3945 0.7348 1 0.0
O4 O-2 0.3602 0.4458 -0.0796 1 0.0
O2 O-2 0.3213 -0.1169 0.6611 1 0.0
Ni3 Ni -0.21943 0.11473 0.00243 1 0.0
C5 C+1 -0.1937 0.1438 -0.1629 1 0.0
Cl3 Cl-1 -0.1962 -0.1016 0.571 1 0.0
Cl2 Cl-1 -0.2304 -0.1755 0.3288 1 0.0
O3 O-2 -0.2975 0.2902 0.1452 1 0.0
C1 C+1 -0.1014 -0.3763 0.4243 1 0.0
Cl7 Cl-1 0.3418 -0.3681 0.4686 1 0.0
C2 C+1 -0.1591 -0.2605 0.4227 1 0.0
Ni2 Ni 0.10062 -0.2836 0.51278 1 0.0
Cl4 Cl-1 -0.1668 -0.108 -0.1546 1 0.0
Cl6 Cl-1 -0.1776 0.3965 -0.1124 1 0.0
C3 C+1 -0.1398 -0.2332 0.5209 1 0.0
C7 C+2 -0.3383 -0.4061 0.6627 1 0.0
Ni1 Ni -0.23933 -0.41653 0.54545 1 0.0
Cl5 Cl-1 -0.3014 0.1467 -0.2735 1 0.0
C10 C+2 0.2617 0.3436 -0.0788 1 0.0
